data_7014664
loop_
_publ_author_name
'Dai, Feng-Rong'
'Wu, Wen-Jun'
'Wang, Qi-Wei'
'Tian, He'
'Wong, Wai-Yeung'

_publ_section_title
;
 Heteroleptic ruthenium complexes containing uncommon
 5,5'-disubstituted-2,2'-bipyridine chromophores for dye-sensitized
 solar cells.
;
_journal_issue 10
_journal_name_full 'Dalton transactions (Cambridge, England : 2003)'
_journal_page_first 2314
_journal_page_last 2323
_journal_paper_doi 10.1039/c0dt01043j
_journal_volume 40
_journal_year 2011
_chemical_formula_moiety 'C34 H44 N2 S2'
_chemical_formula_sum 'C34 H44 N2 S2'
_chemical_formula_weight 544.83
_chemical_name_systematic
;
?
;
_space_group_IT_number 2
_symmetry_cell_setting triclinic
_symmetry_space_group_name_Hall '-P 1'
_symmetry_space_group_name_H-M 'P -1'
_atom_sites_solution_hydrogens geom
_atom_sites_solution_primary direct
_atom_sites_solution_secondary difmap
_audit_creation_method SHELXL-97
_cell_angle_alpha 107.1120(10)
_cell_angle_beta 92.4750(10)
_cell_angle_gamma 91.9740(10)
_cell_formula_units_Z 2
_cell_length_a 5.5379(4)
_cell_length_b 14.5782(11)
_cell_length_c 19.5515(14)
_cell_measurement_reflns_used 9521
_cell_measurement_temperature 173(2)
_cell_measurement_theta_max 28.29
_cell_measurement_theta_min 2.97
_cell_volume 1505.32(19)
_computing_cell_refinement 'SAINT (Bruker, 1999)'
_computing_data_collection 'SMART (Bruker, 1998)'
_computing_data_reduction SAINT
_computing_structure_refinement 'SHELXL-97 (Sheldrick, 1997)'
_computing_structure_solution 'SHELXS-97 (Sheldrick, 1990)'
_diffrn_ambient_temperature 173(2)
_diffrn_measured_fraction_theta_full 0.918
_diffrn_measured_fraction_theta_max 0.918
_diffrn_measurement_device_type 'Smart CCD'
_diffrn_measurement_method '\w and \f scans'
_diffrn_radiation_monochromator graphite
_diffrn_radiation_source 'fine-focus sealed tube'
_diffrn_radiation_type MoK\a
_diffrn_radiation_wavelength 0.71073
_diffrn_reflns_av_R_equivalents 0.0185
_diffrn_reflns_av_sigmaI/netI 0.0336
_diffrn_reflns_limit_h_max 5
_diffrn_reflns_limit_h_min -7
_diffrn_reflns_limit_k_max 19
_diffrn_reflns_limit_k_min -18
_diffrn_reflns_limit_l_max 24
_diffrn_reflns_limit_l_min -26
_diffrn_reflns_number 9521
_diffrn_reflns_theta_full 28.29
_diffrn_reflns_theta_max 28.29
_diffrn_reflns_theta_min 2.97
_exptl_absorpt_coefficient_mu 0.202
_exptl_absorpt_correction_T_max 1.0000
_exptl_absorpt_correction_T_min 0.7881
_exptl_absorpt_correction_type multi-scan
_exptl_absorpt_process_details SADABS
_exptl_crystal_colour 'pale yellow'
_exptl_crystal_density_diffrn 1.202
_exptl_crystal_density_method 'not measured'
_exptl_crystal_description block
_exptl_crystal_F_000 588
_exptl_crystal_size_max 0.30
_exptl_crystal_size_mid 0.20
_exptl_crystal_size_min 0.18
_refine_diff_density_max 0.576
_refine_diff_density_min -0.781
_refine_diff_density_rms 0.092
_refine_ls_extinction_method none
_refine_ls_goodness_of_fit_ref 1.006
_refine_ls_hydrogen_treatment constr
_refine_ls_matrix_type full
_refine_ls_number_parameters 343
_refine_ls_number_reflns 6869
_refine_ls_number_restraints 0
_refine_ls_restrained_S_all 1.006
_refine_ls_R_factor_all 0.0586
_refine_ls_R_factor_gt 0.0495
_refine_ls_shift/su_max 0.001
_refine_ls_shift/su_mean 0.000
_refine_ls_structure_factor_coef Fsqd
_refine_ls_weighting_details 'calc w=1/[\s^2^(Fo^2^)+(0.0984P)^2^+0.5587P] where P=(Fo^2^+2Fc^2^)/3'
_refine_ls_weighting_scheme calc
_refine_ls_wR_factor_gt 0.1431
_refine_ls_wR_factor_ref 0.1539
_reflns_number_gt 5758
_reflns_number_total 6869
_reflns_threshold_expression >2sigma(I)
_cod_data_source_file C0DT01043J.TXT
_cod_data_source_block L1
_cod_depositor_comments
;
The following automatic conversions were performed:
'_symmetry_cell_setting' value 'Triclinic' changed to 'triclinic'
according to '/home/saulius/struct/CIF-dictionaries/cif_core.dic'
dictionary named 'cif_core.dic' version 2.4.1 from 2010-06-29.

Automatic conversion script
Id: cif_fix_enum 1555 2011-01-17 13:19:09Z saulius 
;
_cod_database_code 7014664

loop_
_symmetry_equiv_pos_as_xyz
'x, y, z'
'-x, -y, -z'

loop_
_atom_site_label
_atom_site_type_symbol
_atom_site_fract_x
_atom_site_fract_y
_atom_site_fract_z
_atom_site_U_iso_or_equiv
_atom_site_adp_type
_atom_site_occupancy
_atom_site_symmetry_multiplicity
_atom_site_calc_flag
_atom_site_refinement_flags
_atom_site_disorder_assembly
_atom_site_disorder_group
C1 C 0.0224(3) 0.97813(11) 0.46151(8) 0.0254(3) Uani 1 1 d . . .
C2 C 0.2138(3) 0.92090(12) 0.44513(8) 0.0258(3) Uani 1 1 d . . .
H2A H 0.3139 0.9101 0.4811 0.031 Uiso 1 1 calc R . .
C3 C 0.2549(3) 0.88000(13) 0.37516(9) 0.0334(4) Uani 1 1 d . . .
H3A H 0.3839 0.8401 0.3638 0.040 Uiso 1 1 calc R . .
C4 C 0.1103(3) 0.89544(11) 0.31916(8) 0.0257(3) Uani 1 1 d . . .
C5 C -0.0831(3) 0.95474(13) 0.33893(9) 0.0309(4) Uani 1 1 d . . .
H5A H -0.1835 0.9667 0.3035 0.037 Uiso 1 1 calc R . .
C6 C 0.1633(3) 0.85113(11) 0.24368(8) 0.0245(3) Uani 1 1 d . . .
C7 C 0.0349(3) 0.85222(12) 0.18214(9) 0.0276(3) Uani 1 1 d . . .
H7A H -0.1093 0.8832 0.1826 0.033 Uiso 1 1 calc R . .
C8 C 0.1421(3) 0.80180(12) 0.11765(9) 0.0275(3) Uani 1 1 d . . .
C9 C 0.3525(3) 0.76324(13) 0.13219(9) 0.0300(4) Uani 1 1 d . . .
H9A H 0.4481 0.7274 0.0970 0.036 Uiso 1 1 calc R . .
C10 C 0.0321(3) 0.79202(14) 0.04379(9) 0.0336(4) Uani 1 1 d . . .
H10A H -0.0078 0.8553 0.0413 0.040 Uiso 1 1 calc R . .
H10B H -0.1178 0.7531 0.0368 0.040 Uiso 1 1 calc R . .
C11 C 0.1942(3) 0.74699(13) -0.01724(9) 0.0319(4) Uani 1 1 d . . .
H11A H 0.3477 0.7837 -0.0090 0.038 Uiso 1 1 calc R . .
H11B H 0.2265 0.6823 -0.0166 0.038 Uiso 1 1 calc R . .
C12 C 0.0857(3) 0.74281(14) -0.09102(9) 0.0329(4) Uani 1 1 d . . .
H12A H 0.0698 0.8077 -0.0937 0.039 Uiso 1 1 calc R . .
H12B H -0.0750 0.7118 -0.0976 0.039 Uiso 1 1 calc R . .
C13 C 0.2398(3) 0.68811(13) -0.15117(9) 0.0319(4) Uani 1 1 d . . .
H13A H 0.2518 0.6229 -0.1487 0.038 Uiso 1 1 calc R . .
H13B H 0.4018 0.7181 -0.1432 0.038 Uiso 1 1 calc R . .
C14 C 0.1434(3) 0.68415(13) -0.22641(9) 0.0313(4) Uani 1 1 d . . .
H14A H -0.0224 0.6581 -0.2336 0.038 Uiso 1 1 calc R . .
H14B H 0.1426 0.7490 -0.2303 0.038 Uiso 1 1 calc R . .
C15 C 0.2924(3) 0.62311(12) -0.28534(9) 0.0293(3) Uani 1 1 d . . .
H15A H 0.4594 0.6478 -0.2769 0.035 Uiso 1 1 calc R . .
H15B H 0.2883 0.5578 -0.2824 0.035 Uiso 1 1 calc R . .
C16 C 0.2043(4) 0.62119(13) -0.36074(9) 0.0341(4) Uani 1 1 d . . .
H16A H 0.0357 0.5985 -0.3688 0.041 Uiso 1 1 calc R . .
H16B H 0.2144 0.6861 -0.3645 0.041 Uiso 1 1 calc R . .
C17 C 0.3504(4) 0.55691(15) -0.41862(10) 0.0404(4) Uani 1 1 d . . .
H17A H 0.2880 0.5581 -0.4649 0.061 Uiso 1 1 calc R . .
H17B H 0.3384 0.4923 -0.4158 0.061 Uiso 1 1 calc R . .
H17C H 0.5169 0.5798 -0.4116 0.061 Uiso 1 1 calc R . .
C18 C 1.2184(3) 0.51657(13) 0.15047(9) 0.0324(4) Uani 1 1 d . . .
H18A H 1.3471 0.4992 0.1754 0.039 Uiso 1 1 calc R . .
C19 C 1.0364(3) 0.57055(11) 0.18793(8) 0.0254(3) Uani 1 1 d . . .
C20 C 0.8493(3) 0.59302(13) 0.14602(9) 0.0306(4) Uani 1 1 d . . .
H20A H 0.7263 0.6291 0.1698 0.037 Uiso 1 1 calc R . .
C21 C 0.8338(3) 0.56665(11) 0.07461(8) 0.0229(3) Uani 1 1 d . . .
H21A H 0.7045 0.5836 0.0497 0.028 Uiso 1 1 calc R . .
C22 C 1.0124(3) 0.51446(12) 0.03958(8) 0.0269(3) Uani 1 1 d . . .
C23 C 1.0331(3) 0.60219(12) 0.26640(8) 0.0254(3) Uani 1 1 d . . .
C24 C 0.8739(3) 0.65993(12) 0.30864(9) 0.0275(3) Uani 1 1 d . . .
H24A H 0.7464 0.6868 0.2901 0.033 Uiso 1 1 calc R . .
C25 C 0.9205(3) 0.67529(12) 0.38362(9) 0.0262(3) Uani 1 1 d . . .
C26 C 1.1175(3) 0.62785(14) 0.39648(9) 0.0323(4) Uani 1 1 d . . .
H26A H 1.1759 0.6290 0.4421 0.039 Uiso 1 1 calc R . .
C27 C 0.7666(3) 0.73595(12) 0.43922(9) 0.0287(3) Uani 1 1 d . . .
H27A H 0.6011 0.7097 0.4293 0.034 Uiso 1 1 calc R . .
H27B H 0.7686 0.8001 0.4340 0.034 Uiso 1 1 calc R . .
C28 C 0.8402(3) 0.74430(13) 0.51681(9) 0.0300(4) Uani 1 1 d . . .
H28A H 1.0029 0.7733 0.5281 0.036 Uiso 1 1 calc R . .
H28B H 0.8420 0.6805 0.5226 0.036 Uiso 1 1 calc R . .
C29 C 0.6694(3) 0.80440(13) 0.56913(9) 0.0301(4) Uani 1 1 d . . .
H29A H 0.6670 0.8679 0.5628 0.036 Uiso 1 1 calc R . .
H29B H 0.5070 0.7751 0.5575 0.036 Uiso 1 1 calc R . .
C30 C 0.7372(3) 0.81490(12) 0.64742(9) 0.0295(3) Uani 1 1 d . . .
H30A H 0.9028 0.8408 0.6585 0.035 Uiso 1 1 calc R . .
H30B H 0.7296 0.7518 0.6546 0.035 Uiso 1 1 calc R . .
C31 C 0.5727(3) 0.88016(13) 0.69899(9) 0.0298(3) Uani 1 1 d . . .
H31A H 0.5794 0.9429 0.6913 0.036 Uiso 1 1 calc R . .
H31B H 0.4074 0.8540 0.6878 0.036 Uiso 1 1 calc R . .
C32 C 0.6373(4) 0.89243(13) 0.77767(9) 0.0332(4) Uani 1 1 d . . .
H32A H 0.6268 0.8300 0.7859 0.040 Uiso 1 1 calc R . .
H32B H 0.8035 0.9176 0.7889 0.040 Uiso 1 1 calc R . .
C33 C 0.4738(4) 0.95937(14) 0.82788(10) 0.0397(4) Uani 1 1 d . . .
H33A H 0.4870 1.0221 0.8202 0.048 Uiso 1 1 calc R . .
H33B H 0.3074 0.9349 0.8158 0.048 Uiso 1 1 calc R . .
C34 C 0.5326(6) 0.97077(19) 0.90659(12) 0.0623(7) Uani 1 1 d . . .
H34A H 0.4227 1.0135 0.9352 0.094 Uiso 1 1 calc R . .
H34B H 0.6955 0.9968 0.9194 0.094 Uiso 1 1 calc R . .
H34C H 0.5168 0.9092 0.9149 0.094 Uiso 1 1 calc R . .
N1 N -0.1282(3) 0.99579(12) 0.40953(8) 0.0357(3) Uani 1 1 d . . .
N2 N 1.2076(3) 0.48891(13) 0.07641(9) 0.0419(4) Uani 1 1 d . . .
S1 S 0.42092(8) 0.78802(3) 0.22219(2) 0.03018(13) Uani 1 1 d . . .
S2 S 1.24581(8) 0.56558(4) 0.31866(2) 0.03515(14) Uani 1 1 d . . .

loop_
_atom_site_aniso_label
_atom_site_aniso_U_11
_atom_site_aniso_U_22
_atom_site_aniso_U_33
_atom_site_aniso_U_23
_atom_site_aniso_U_13
_atom_site_aniso_U_12
C1 0.0256(7) 0.0269(7) 0.0216(8) 0.0041(6) 0.0019(6) 0.0000(6)
C2 0.0283(8) 0.0320(8) 0.0161(7) 0.0049(6) 0.0015(6) 0.0078(6)
C3 0.0366(9) 0.0390(9) 0.0236(8) 0.0068(7) 0.0041(7) 0.0097(7)
C4 0.0276(8) 0.0268(7) 0.0209(7) 0.0042(6) 0.0028(6) -0.0003(6)
C5 0.0313(9) 0.0335(8) 0.0253(8) 0.0041(6) 0.0020(6) 0.0047(7)
C6 0.0236(7) 0.0269(7) 0.0220(7) 0.0054(6) 0.0027(6) 0.0026(6)
C7 0.0243(8) 0.0343(8) 0.0230(8) 0.0058(6) 0.0022(6) 0.0051(6)
C8 0.0279(8) 0.0317(8) 0.0210(7) 0.0050(6) 0.0028(6) 0.0008(6)
C9 0.0312(8) 0.0356(9) 0.0216(7) 0.0050(6) 0.0055(6) 0.0062(7)
C10 0.0324(9) 0.0453(10) 0.0207(8) 0.0057(7) 0.0016(6) 0.0052(7)
C11 0.0335(9) 0.0386(9) 0.0220(8) 0.0062(7) 0.0034(6) 0.0029(7)
C12 0.0365(9) 0.0389(9) 0.0212(8) 0.0055(7) 0.0019(7) 0.0033(7)
C13 0.0351(9) 0.0373(9) 0.0213(8) 0.0053(7) 0.0020(6) 0.0046(7)
C14 0.0366(9) 0.0338(8) 0.0215(8) 0.0043(6) 0.0027(7) 0.0068(7)
C15 0.0329(8) 0.0316(8) 0.0225(8) 0.0056(6) 0.0037(6) 0.0054(7)
C16 0.0445(10) 0.0351(9) 0.0229(8) 0.0076(7) 0.0037(7) 0.0082(8)
C17 0.0554(12) 0.0421(10) 0.0229(8) 0.0065(7) 0.0079(8) 0.0101(9)
C18 0.0284(8) 0.0414(9) 0.0256(8) 0.0065(7) 0.0013(6) 0.0081(7)
C19 0.0260(8) 0.0261(7) 0.0228(7) 0.0048(6) 0.0029(6) 0.0010(6)
C20 0.0299(8) 0.0371(9) 0.0226(8) 0.0044(6) 0.0029(6) 0.0087(7)
C21 0.0217(7) 0.0297(7) 0.0148(7) 0.0019(5) 0.0005(5) 0.0073(6)
C22 0.0269(8) 0.0287(8) 0.0220(8) 0.0029(6) 0.0026(6) -0.0003(6)
C23 0.0250(7) 0.0280(7) 0.0229(8) 0.0077(6) -0.0002(6) 0.0001(6)
C24 0.0306(8) 0.0302(8) 0.0212(7) 0.0064(6) 0.0002(6) 0.0043(6)
C25 0.0283(8) 0.0275(7) 0.0220(8) 0.0064(6) 0.0015(6) -0.0011(6)
C26 0.0303(8) 0.0450(10) 0.0209(8) 0.0087(7) 0.0003(6) 0.0050(7)
C27 0.0305(8) 0.0333(8) 0.0208(7) 0.0056(6) 0.0005(6) 0.0024(7)
C28 0.0319(9) 0.0361(9) 0.0207(8) 0.0060(6) 0.0016(6) 0.0042(7)
C29 0.0304(8) 0.0364(9) 0.0223(8) 0.0066(6) 0.0019(6) 0.0032(7)
C30 0.0312(8) 0.0329(8) 0.0230(8) 0.0051(6) 0.0027(6) 0.0052(7)
C31 0.0310(8) 0.0325(8) 0.0234(8) 0.0041(6) 0.0031(6) 0.0035(7)
C32 0.0403(10) 0.0330(9) 0.0242(8) 0.0051(7) 0.0027(7) 0.0032(7)
C33 0.0500(12) 0.0372(9) 0.0279(9) 0.0026(7) 0.0081(8) 0.0032(8)
C34 0.100(2) 0.0541(13) 0.0258(10) 0.0004(9) 0.0125(11) 0.0013(13)
N1 0.0362(8) 0.0394(8) 0.0279(8) 0.0042(6) 0.0017(6) 0.0058(6)
N2 0.0396(9) 0.0493(10) 0.0335(9) 0.0066(7) 0.0026(7) 0.0087(7)
S1 0.0296(2) 0.0377(2) 0.0224(2) 0.00643(16) 0.00282(15) 0.01141(17)
S2 0.0307(2) 0.0502(3) 0.0242(2) 0.00927(19) 0.00116(16) 0.01373(19)

loop_
_atom_type_symbol
_atom_type_description
_atom_type_scat_dispersion_real
_atom_type_scat_dispersion_imag
_atom_type_scat_source
C C 0.0033 0.0016 'International Tables Vol C Tables 4.2.6.8 and 6.1.1.4'
H H 0.0000 0.0000 'International Tables Vol C Tables 4.2.6.8 and 6.1.1.4'
N N 0.0061 0.0033 'International Tables Vol C Tables 4.2.6.8 and 6.1.1.4'
S S 0.1246 0.1234 'International Tables Vol C Tables 4.2.6.8 and 6.1.1.4'

loop_
_geom_angle_atom_site_label_1
_geom_angle_atom_site_label_2
_geom_angle_atom_site_label_3
_geom_angle
_geom_angle_site_symmetry_1
_geom_angle_site_symmetry_3
_geom_angle_publ_flag
C2 C1 N1 122.17(14) . . ?
C2 C1 C1 117.96(19) . 2_576 ?
N1 C1 C1 119.87(19) . 2_576 ?
C3 C2 C1 118.44(15) . . ?
C3 C2 H2A 120.8 . . ?
C1 C2 H2A 120.8 . . ?
C2 C3 C4 122.62(17) . . ?
C2 C3 H3A 118.7 . . ?
C4 C3 H3A 118.7 . . ?
C5 C4 C3 116.57(15) . . ?
C5 C4 C6 122.34(15) . . ?
C3 C4 C6 121.09(16) . . ?
N1 C5 C4 121.41(17) . . ?
N1 C5 H5A 119.3 . . ?
C4 C5 H5A 119.3 . . ?
C7 C6 C4 129.52(15) . . ?
C7 C6 S1 109.95(12) . . ?
C4 C6 S1 120.53(12) . . ?
C6 C7 C8 114.17(15) . . ?
C6 C7 H7A 122.9 . . ?
C8 C7 H7A 122.9 . . ?
C9 C8 C7 110.97(15) . . ?
C9 C8 C10 125.41(15) . . ?
C7 C8 C10 123.61(16) . . ?
C8 C9 S1 112.62(13) . . ?
C8 C9 H9A 123.7 . . ?
S1 C9 H9A 123.7 . . ?
C8 C10 C11 114.51(15) . . ?
C8 C10 H10A 108.6 . . ?
C11 C10 H10A 108.6 . . ?
C8 C10 H10B 108.6 . . ?
C11 C10 H10B 108.6 . . ?
H10A C10 H10B 107.6 . . ?
C12 C11 C10 113.70(15) . . ?
C12 C11 H11A 108.8 . . ?
C10 C11 H11A 108.8 . . ?
C12 C11 H11B 108.8 . . ?
C10 C11 H11B 108.8 . . ?
H11A C11 H11B 107.7 . . ?
C11 C12 C13 112.27(15) . . ?
C11 C12 H12A 109.2 . . ?
C13 C12 H12A 109.2 . . ?
C11 C12 H12B 109.2 . . ?
C13 C12 H12B 109.2 . . ?
H12A C12 H12B 107.9 . . ?
C12 C13 C14 114.57(15) . . ?
C12 C13 H13A 108.6 . . ?
C14 C13 H13A 108.6 . . ?
C12 C13 H13B 108.6 . . ?
C14 C13 H13B 108.6 . . ?
H13A C13 H13B 107.6 . . ?
C15 C14 C13 113.03(15) . . ?
C15 C14 H14A 109.0 . . ?
C13 C14 H14A 109.0 . . ?
C15 C14 H14B 109.0 . . ?
C13 C14 H14B 109.0 . . ?
H14A C14 H14B 107.8 . . ?
C16 C15 C14 113.82(15) . . ?
C16 C15 H15A 108.8 . . ?
C14 C15 H15A 108.8 . . ?
C16 C15 H15B 108.8 . . ?
C14 C15 H15B 108.8 . . ?
H15A C15 H15B 107.7 . . ?
C17 C16 C15 112.71(16) . . ?
C17 C16 H16A 109.0 . . ?
C15 C16 H16A 109.0 . . ?
C17 C16 H16B 109.0 . . ?
C15 C16 H16B 109.0 . . ?
H16A C16 H16B 107.8 . . ?
C16 C17 H17A 109.5 . . ?
C16 C17 H17B 109.5 . . ?
H17A C17 H17B 109.5 . . ?
C16 C17 H17C 109.5 . . ?
H17A C17 H17C 109.5 . . ?
H17B C17 H17C 109.5 . . ?
N2 C18 C19 120.12(17) . . ?
N2 C18 H18A 119.9 . . ?
C19 C18 H18A 119.9 . . ?
C18 C19 C20 116.02(15) . . ?
C18 C19 C23 123.60(16) . . ?
C20 C19 C23 120.38(15) . . ?
C21 C20 C19 124.99(16) . . ?
C21 C20 H20A 117.5 . . ?
C19 C20 H20A 117.5 . . ?
C20 C21 C22 117.86(15) . . ?
C20 C21 H21A 121.1 . . ?
C22 C21 H21A 121.1 . . ?
C21 C22 N2 121.57(15) . . ?
C21 C22 C22 116.32(19) . 2_765 ?
N2 C22 C22 122.10(19) . 2_765 ?
C24 C23 C19 128.60(15) . . ?
C24 C23 S2 110.33(12) . . ?
C19 C23 S2 121.06(13) . . ?
C23 C24 C25 114.20(15) . . ?
C23 C24 H24A 122.9 . . ?
C25 C24 H24A 122.9 . . ?
C26 C25 C24 111.15(15) . . ?
C26 C25 C27 126.10(15) . . ?
C24 C25 C27 122.75(15) . . ?
C25 C26 S2 112.32(13) . . ?
C25 C26 H26A 123.8 . . ?
S2 C26 H26A 123.8 . . ?
C25 C27 C28 116.04(15) . . ?
C25 C27 H27A 108.3 . . ?
C28 C27 H27A 108.3 . . ?
C25 C27 H27B 108.3 . . ?
C28 C27 H27B 108.3 . . ?
H27A C27 H27B 107.4 . . ?
C27 C28 C29 112.33(15) . . ?
C27 C28 H28A 109.1 . . ?
C29 C28 H28A 109.1 . . ?
C27 C28 H28B 109.1 . . ?
C29 C28 H28B 109.1 . . ?
H28A C28 H28B 107.9 . . ?
C30 C29 C28 114.01(15) . . ?
C30 C29 H29A 108.8 . . ?
C28 C29 H29A 108.8 . . ?
C30 C29 H29B 108.8 . . ?
C28 C29 H29B 108.8 . . ?
H29A C29 H29B 107.6 . . ?
C29 C30 C31 113.06(15) . . ?
C29 C30 H30A 109.0 . . ?
C31 C30 H30A 109.0 . . ?
C29 C30 H30B 109.0 . . ?
C31 C30 H30B 109.0 . . ?
H30A C30 H30B 107.8 . . ?
C32 C31 C30 114.18(15) . . ?
C32 C31 H31A 108.7 . . ?
C30 C31 H31A 108.7 . . ?
C32 C31 H31B 108.7 . . ?
C30 C31 H31B 108.7 . . ?
H31A C31 H31B 107.6 . . ?
C33 C32 C31 113.06(16) . . ?
C33 C32 H32A 109.0 . . ?
C31 C32 H32A 109.0 . . ?
C33 C32 H32B 109.0 . . ?
C31 C32 H32B 109.0 . . ?
H32A C32 H32B 107.8 . . ?
C34 C33 C32 113.7(2) . . ?
C34 C33 H33A 108.8 . . ?
C32 C33 H33A 108.8 . . ?
C34 C33 H33B 108.8 . . ?
C32 C33 H33B 108.8 . . ?
H33A C33 H33B 107.7 . . ?
C33 C34 H34A 109.5 . . ?
C33 C34 H34B 109.5 . . ?
H34A C34 H34B 109.5 . . ?
C33 C34 H34C 109.5 . . ?
H34A C34 H34C 109.5 . . ?
H34B C34 H34C 109.5 . . ?
C5 N1 C1 118.78(16) . . ?
C18 N2 C22 119.43(16) . . ?
C9 S1 C6 92.27(8) . . ?
C26 S2 C23 91.99(8) . . ?

loop_
_geom_bond_atom_site_label_1
_geom_bond_atom_site_label_2
_geom_bond_distance
_geom_bond_site_symmetry_2
_geom_bond_publ_flag
C1 C2 1.362(2) . ?
C1 N1 1.375(2) . ?
C1 C1 1.487(3) 2_576 ?
C2 C3 1.355(2) . ?
C2 H2A 0.9300 . ?
C3 C4 1.404(2) . ?
C3 H3A 0.9300 . ?
C4 C5 1.395(2) . ?
C4 C6 1.473(2) . ?
C5 N1 1.371(2) . ?
C5 H5A 0.9300 . ?
C6 C7 1.375(2) . ?
C6 S1 1.7245(16) . ?
C7 C8 1.425(2) . ?
C7 H7A 0.9300 . ?
C8 C9 1.366(3) . ?
C8 C10 1.508(2) . ?
C9 S1 1.7115(17) . ?
C9 H9A 0.9300 . ?
C10 C11 1.528(2) . ?
C10 H10A 0.9700 . ?
C10 H10B 0.9700 . ?
C11 C12 1.522(2) . ?
C11 H11A 0.9700 . ?
C11 H11B 0.9700 . ?
C12 C13 1.526(2) . ?
C12 H12A 0.9700 . ?
C12 H12B 0.9700 . ?
C13 C14 1.527(2) . ?
C13 H13A 0.9700 . ?
C13 H13B 0.9700 . ?
C14 C15 1.526(2) . ?
C14 H14A 0.9700 . ?
C14 H14B 0.9700 . ?
C15 C16 1.525(2) . ?
C15 H15A 0.9700 . ?
C15 H15B 0.9700 . ?
C16 C17 1.523(2) . ?
C16 H16A 0.9700 . ?
C16 H16B 0.9700 . ?
C17 H17A 0.9600 . ?
C17 H17B 0.9600 . ?
C17 H17C 0.9600 . ?
C18 N2 1.382(2) . ?
C18 C19 1.397(2) . ?
C18 H18A 0.9300 . ?
C19 C20 1.400(2) . ?
C19 C23 1.467(2) . ?
C20 C21 1.333(2) . ?
C20 H20A 0.9300 . ?
C21 C22 1.352(2) . ?
C21 H21A 0.9300 . ?
C22 N2 1.395(2) . ?
C22 C22 1.478(3) 2_765 ?
C23 C24 1.368(2) . ?
C23 S2 1.7253(17) . ?
C24 C25 1.427(2) . ?
C24 H24A 0.9300 . ?
C25 C26 1.365(3) . ?
C25 C27 1.502(2) . ?
C26 S2 1.7230(18) . ?
C26 H26A 0.9300 . ?
C27 C28 1.522(2) . ?
C27 H27A 0.9700 . ?
C27 H27B 0.9700 . ?
C28 C29 1.524(2) . ?
C28 H28A 0.9700 . ?
C28 H28B 0.9700 . ?
C29 C30 1.522(2) . ?
C29 H29A 0.9700 . ?
C29 H29B 0.9700 . ?
C30 C31 1.525(2) . ?
C30 H30A 0.9700 . ?
C30 H30B 0.9700 . ?
C31 C32 1.521(2) . ?
C31 H31A 0.9700 . ?
C31 H31B 0.9700 . ?
C32 C33 1.520(3) . ?
C32 H32A 0.9700 . ?
C32 H32B 0.9700 . ?
C33 C34 1.518(3) . ?
C33 H33A 0.9700 . ?
C33 H33B 0.9700 . ?
C34 H34A 0.9600 . ?
C34 H34B 0.9600 . ?
C34 H34C 0.9600 . ?
